data_4323830
loop_
_publ_author_name
'Younghun Byun'
'Dongwon Min'
'Junghwan Do'
'Hoseop Yun'
'Youngkyu Do'

_publ_section_title
;
 Mono- and Dinuclear d10 Metal Complexes of
 Hexakis(3,5-dimethylpyrazolyl)cyclotriphosphazene. Synthesis, Structures,
 and Unusual Solution Dynamic Behavior
;
_journal_name_full 'Inorganic Chemistry'
_journal_page_first 3981
_journal_page_last 3989
_journal_paper_doi 10.1021/ic950907b
_journal_volume 35
_journal_year 1996
_chemical_formula_sum 'C30.5 H43 Cl Cu2 I2 N15 P3'
_chemical_formula_weight 1129.04
_chemical_name_systematic
; 
 ? 
;
_space_group_IT_number 14
_symmetry_cell_setting monoclinic
_symmetry_space_group_name_Hall '-P 2ybc'
_symmetry_space_group_name_H-M 'P 1 21/c 1'
_atom_sites_solution_hydrogens geom
_atom_sites_solution_primary direct
_atom_sites_solution_secondary difmap
_audit_creation_method SHELXL
_cell_angle_alpha 90.00
_cell_angle_beta 93.060(10)
_cell_angle_gamma 90.00
_cell_formula_units_Z 4
_cell_length_a 8.268(4)
_cell_length_b 22.365(5)
_cell_length_c 23.325(8)
_cell_measurement_temperature 293(2)
_cell_volume 4307(3)
_computing_structure_refinement 'SHELXL-93 (Sheldrick, 1993)'
_computing_structure_solution 'SHELXS-86 (Sheldrick, 1990)'
_diffrn_ambient_temperature 293(2)
_diffrn_radiation_monochromator graphite
_diffrn_radiation_source 'fine-focus sealed tube'
_diffrn_radiation_wavelength 0.70930
_diffrn_reflns_av_R_equivalents 0.0304
_diffrn_reflns_av_sigmaI/netI 0.0268
_diffrn_reflns_limit_h_max 9
_diffrn_reflns_limit_h_min 0
_diffrn_reflns_limit_k_max 25
_diffrn_reflns_limit_k_min 0
_diffrn_reflns_limit_l_max 26
_diffrn_reflns_limit_l_min -26
_diffrn_reflns_number 7242
_diffrn_reflns_theta_max 23.91
_diffrn_reflns_theta_min 1.26
_exptl_absorpt_coefficient_mu 2.638
_exptl_crystal_density_diffrn 1.741
_exptl_crystal_F_000 2228
_refine_diff_density_max 0.818
_refine_diff_density_min -1.131
_refine_diff_density_rms 0.102
_refine_ls_extinction_method none
_refine_ls_goodness_of_fit_all 1.120
_refine_ls_goodness_of_fit_obs 1.169
_refine_ls_matrix_type full
_refine_ls_number_parameters 499
_refine_ls_number_reflns 6733
_refine_ls_number_restraints 0
_refine_ls_restrained_S_all 1.120
_refine_ls_restrained_S_obs 1.169
_refine_ls_R_factor_all 0.0583
_refine_ls_R_factor_obs 0.0482
_refine_ls_shift/esd_max 0.065
_refine_ls_shift/esd_mean 0.002
_refine_ls_structure_factor_coef Fsqd
_refine_ls_weighting_details 'w=1/[\s^2^(Fo^2^)+(0.0502P)^2^+16.5180P] where P=(Fo^2^+2Fc^2^)/3'
_refine_ls_weighting_scheme calc
_refine_ls_wR_factor_all 0.1241
_refine_ls_wR_factor_obs 0.1191
_reflns_number_observed 5763
_reflns_number_total 6733
_reflns_observed_criterion >2sigma(I)
_cod_data_source_file ic950907b_1.cif
_cod_data_source_block P3N3(3,5-Me2C3N2H)6(CuI)2
_cod_depositor_comments
;
The following automatic conversions were performed:

'_refine_ls_weighting_scheme' value 'calc
w=1/[\s^2^(Fo^2^)+(0.0502P)^2^+16.5180P] where P=(Fo^2^+2Fc^2^)/3'
was changed to 'calc'. New tag '_refine_ls_weighting_details' was
created. The value of the new tag was set to
'w=1/[\s^2^(Fo^2^)+(0.0502P)^2^+16.5180P] where P=(Fo^2^+2Fc^2^)/3'.

Automatic conversion script
Id: cif_fix_values 3143 2015-03-26 13:38:13Z robertas 
;
_cod_original_cell_volume 4307.0(27)
_cod_original_formula_sum 'C30.50 H43 Cl Cu2 I2 N15 P3'
_cod_database_code 4323830

loop_
_symmetry_equiv_pos_as_xyz
'x, y, z'
'x, -y+1/2, z+1/2'
'-x, -y, -z'
'-x, y-1/2, -z-1/2'

loop_
_atom_site_aniso_label
_atom_site_aniso_U_11
_atom_site_aniso_U_22
_atom_site_aniso_U_33
_atom_site_aniso_U_23
_atom_site_aniso_U_13
_atom_site_aniso_U_12
Cu1 0.0524(5) 0.0387(4) 0.0395(4) 0.0042(3) 0.0005(3) 0.0008(3)
Cu2 0.0599(5) 0.0378(4) 0.0399(4) -0.0011(3) 0.0037(4) -0.0056(4)
I1 0.0663(3) 0.0471(3) 0.0502(3) 0.0080(2) -0.0015(2) -0.0183(2)
I2 0.0884(4) 0.0663(3) 0.0569(3) -0.0164(2) -0.0084(3) -0.0181(3)
P1 0.0293(7) 0.0295(7) 0.0248(7) 0.0025(6) 0.0020(6) -0.0009(6)
P2 0.0260(7) 0.0323(8) 0.0262(7) 0.0020(6) 0.0008(6) -0.0013(6)
P3 0.0314(8) 0.0313(8) 0.0281(7) 0.0049(6) 0.0033(6) -0.0032(6)
N1 0.031(2) 0.030(2) 0.027(2) 0.002(2) -0.001(2) -0.002(2)
N2 0.042(3) 0.037(3) 0.029(2) 0.007(2) 0.001(2) -0.009(2)
N3 0.035(3) 0.031(2) 0.028(2) 0.002(2) 0.003(2) -0.007(2)
N11 0.032(2) 0.034(3) 0.029(2) 0.004(2) 0.000(2) -0.001(2)
N12 0.030(2) 0.037(3) 0.032(2) 0.002(2) 0.003(2) 0.002(2)
C13 0.029(3) 0.044(4) 0.039(3) 0.005(3) 0.008(3) 0.001(3)
C14 0.040(3) 0.051(4) 0.041(3) 0.009(3) -0.010(3) 0.003(3)
C15 0.044(4) 0.048(4) 0.034(3) 0.004(3) -0.005(3) -0.005(3)
C16 0.054(4) 0.048(4) 0.063(4) 0.007(3) -0.002(3) 0.016(3)
C17 0.077(5) 0.054(4) 0.049(4) -0.008(3) -0.025(4) 0.000(4)
N21 0.040(3) 0.032(3) 0.023(2) 0.002(2) 0.009(2) -0.002(2)
N22 0.050(3) 0.037(3) 0.035(3) -0.002(2) 0.009(2) 0.000(2)
C23 0.059(4) 0.048(4) 0.051(4) -0.004(3) 0.024(3) 0.003(3)
C24 0.064(5) 0.051(4) 0.047(4) -0.004(3) 0.026(3) -0.009(3)
C25 0.039(3) 0.046(4) 0.032(3) 0.003(3) 0.008(3) -0.005(3)
C26 0.120(8) 0.048(5) 0.099(7) -0.017(4) 0.072(6) 0.003(5)
C27 0.066(4) 0.040(4) 0.044(4) 0.009(3) 0.016(3) -0.011(3)
N31 0.033(3) 0.040(3) 0.029(2) 0.000(2) 0.004(2) 0.005(2)
N32 0.041(3) 0.033(3) 0.039(3) -0.002(2) -0.001(2) 0.004(2)
C33 0.053(4) 0.039(4) 0.050(4) -0.010(3) 0.002(3) 0.007(3)
C34 0.054(4) 0.066(5) 0.041(4) -0.016(3) 0.009(3) 0.002(4)
C35 0.033(3) 0.057(4) 0.032(3) -0.006(3) 0.002(3) -0.001(3)
C36 0.121(8) 0.044(4) 0.074(6) -0.013(4) 0.010(5) 0.016(5)
C37 0.058(4) 0.072(5) 0.034(3) 0.002(3) 0.010(3) -0.001(4)
N41 0.025(2) 0.049(3) 0.033(3) 0.004(2) 0.000(2) -0.004(2)
N42 0.021(3) 0.068(4) 0.020(3) 0.004(3) -0.004(2) -0.001(3)
C43 0.046(4) 0.060(4) 0.046(4) -0.004(3) -0.009(3) 0.007(3)
C44 0.029(3) 0.063(4) 0.058(4) 0.005(3) -0.010(3) -0.010(3)
C45 0.049(3) 0.056(4) 0.068(4) 0.010(3) 0.001(3) -0.003(3)
C46 0.061(5) 0.120(8) 0.056(5) -0.009(5) -0.019(4) -0.002(5)
C47 0.038(4) 0.116(7) 0.052(4) 0.025(4) 0.015(3) -0.011(4)
N51 0.041(3) 0.031(3) 0.037(3) 0.004(2) 0.003(2) -0.003(2)
N52 0.055(3) 0.033(3) 0.039(3) 0.000(2) 0.001(2) -0.003(2)
C53 0.071(5) 0.035(4) 0.061(5) 0.003(3) -0.003(4) 0.000(3)
C54 0.061(5) 0.042(4) 0.065(5) 0.009(3) -0.010(4) 0.009(3)
C55 0.046(4) 0.049(4) 0.047(4) 0.013(3) -0.004(3) 0.001(3)
C56 0.147(10) 0.052(5) 0.085(7) -0.011(5) -0.007(6) 0.036(6)
C57 0.090(6) 0.073(5) 0.043(4) 0.015(4) -0.006(4) 0.020(5)
N61 0.034(3) 0.043(3) 0.033(3) 0.005(2) 0.005(2) -0.002(2)
N62 0.045(3) 0.055(3) 0.041(3) 0.011(3) 0.015(2) -0.001(3)
C63 0.049(4) 0.039(3) 0.049(4) 0.007(3) 0.018(3) -0.004(3)
C64 0.037(4) 0.051(4) 0.068(5) -0.005(3) 0.018(3) -0.008(3)
C65 0.033(3) 0.043(4) 0.053(4) -0.008(3) 0.001(3) -0.004(3)
C66 0.085(6) 0.074(6) 0.066(5) 0.009(4) 0.038(5) -0.009(5)
C67 0.049(4) 0.095(6) 0.054(4) -0.002(4) -0.006(3) -0.011(4)
Cl 0.624(17) 0.152(5) 0.165(5) 0.037(4) -0.015(7) 0.071(7)
CSOL 0.076(12) 0.121(16) 0.051(9) 0.024(10) -0.014(8) 0.020(11)

loop_
_atom_site_label
_atom_site_type_symbol
_atom_site_fract_x
_atom_site_fract_y
_atom_site_fract_z
_atom_site_U_iso_or_equiv
_atom_site_thermal_displace_type
_atom_site_occupancy
_atom_site_calc_flag
_atom_site_refinement_flags
_atom_site_disorder_group
Cu1 Cu 0.21924(10) 0.00134(3) 0.16882(3) 0.0436(2) Uani 1 d . .
Cu2 Cu 0.16738(10) -0.29467(3) 0.10554(3) 0.0459(2) Uani 1 d . .
I1 I 0.36561(6) 0.07671(2) 0.11345(2) 0.0547(2) Uani 1 d . .
I2 I -0.03040(7) -0.35037(3) 0.04227(2) 0.0710(2) Uani 1 d . .
P1 P 0.1954(2) -0.14672(6) 0.13608(6) 0.0278(3) Uani 1 d . .
P2 P 0.3050(2) -0.11681(6) 0.24621(6) 0.0282(3) Uani 1 d . .
P3 P 0.1283(2) -0.21923(6) 0.22748(6) 0.0302(3) Uani 1 d . .
N1 N 0.2957(5) -0.1046(2) 0.1790(2) 0.0295(10) Uani 1 d . .
N2 N 0.2349(6) -0.1776(2) 0.2680(2) 0.0358(11) Uani 1 d . .
N3 N 0.1098(5) -0.2038(2) 0.1612(2) 0.0313(10) Uani 1 d . .
N11 N 0.0629(5) -0.1014(2) 0.0998(2) 0.0317(10) Uani 1 d . .
N12 N 0.0419(5) -0.0433(2) 0.1200(2) 0.0328(10) Uani 1 d . .
C13 C -0.0723(7) -0.0194(3) 0.0848(2) 0.0375(14) Uani 1 d . .
C14 C -0.1262(8) -0.0600(3) 0.0426(3) 0.045(2) Uani 1 d . .
H14 H -0.2054(8) -0.0532(3) 0.0136(3) 0.054 Uiso 1 calc R .
C15 C -0.0405(8) -0.1118(3) 0.0521(3) 0.0425(15) Uani 1 d . .
C16 C -0.1254(9) 0.0435(3) 0.0942(3) 0.055(2) Uani 1 d . .
H16A H -0.0802(49) 0.0575(8) 0.1305(10) 0.083 Uiso 1 calc R .
H16B H -0.2415(9) 0.0450(5) 0.0941(21) 0.083 Uiso 1 calc R .
H16C H -0.0887(52) 0.0685(5) 0.0641(12) 0.083 Uiso 1 calc R .
C17 C -0.0452(10) -0.1692(3) 0.0198(3) 0.061(2) Uani 1 d . .
H17A H -0.0634(65) -0.2015(4) 0.0457(5) 0.091 Uiso 1 calc R .
H17B H 0.0562(25) -0.1751(12) 0.0023(19) 0.091 Uiso 1 calc R .
H17C H -0.1313(42) -0.1679(10) -0.0095(15) 0.091 Uiso 1 calc R .
N21 N 0.3087(6) -0.1722(2) 0.0827(2) 0.0313(10) Uani 1 d . .
N22 N 0.3222(6) -0.2331(2) 0.0736(2) 0.0404(12) Uani 1 d . .
C23 C 0.4169(9) -0.2387(3) 0.0297(3) 0.052(2) Uani 1 d . .
C24 C 0.4643(9) -0.1820(3) 0.0108(3) 0.053(2) Uani 1 d . .
H24 H 0.5315(9) -0.1745(3) -0.0191(3) 0.064 Uiso 1 calc R .
C25 C 0.3957(7) -0.1405(3) 0.0435(2) 0.0385(14) Uani 1 d . .
C26 C 0.4592(12) -0.2988(3) 0.0081(4) 0.087(3) Uani 1 d . .
H26A H 0.4000(68) -0.3287(4) 0.0278(23) 0.130 Uiso 1 calc R .
H26B H 0.5733(20) -0.3055(13) 0.0149(28) 0.130 Uiso 1 calc R .
H26C H 0.4316(79) -0.3010(11) -0.0323(8) 0.130 Uiso 1 calc R .
C27 C 0.4015(9) -0.0744(3) 0.0413(3) 0.050(2) Uani 1 d . .
H27A H 0.2932(9) -0.0588(3) 0.0390(21) 0.074 Uiso 1 calc R .
H27B H 0.4568(51) -0.0621(3) 0.0081(12) 0.074 Uiso 1 calc R .
H27C H 0.4583(50) -0.0595(3) 0.0753(10) 0.074 Uiso 1 calc R .
N31 N 0.2071(6) -0.0611(2) 0.2793(2) 0.0341(11) Uani 1 d . .
N32 N 0.2080(6) -0.0055(2) 0.2533(2) 0.0378(11) Uani 1 d . .
C33 C 0.1636(8) 0.0331(3) 0.2929(3) 0.047(2) Uani 1 d . .
C34 C 0.1397(8) 0.0033(3) 0.3450(3) 0.053(2) Uani 1 d . .
H34 H 0.1090(8) 0.0209(3) 0.3788(3) 0.064 Uiso 1 calc R .
C35 C 0.1694(7) -0.0555(3) 0.3368(2) 0.0407(14) Uani 1 d . .
C36 C 0.1469(12) 0.0983(3) 0.2789(4) 0.079(3) Uani 1 d . .
H36A H 0.2330(46) 0.1103(7) 0.2554(23) 0.119 Uiso 1 calc R .
H36B H 0.1525(80) 0.1211(4) 0.3139(4) 0.119 Uiso 1 calc R .
H36C H 0.0446(35) 0.1053(6) 0.2586(24) 0.119 Uiso 1 calc R .
C37 C 0.1623(9) -0.1068(3) 0.3771(3) 0.054(2) Uani 1 d . .
H37A H 0.0941(49) -0.1375(10) 0.3602(9) 0.082 Uiso 1 calc R .
H37B H 0.1189(57) -0.0936(6) 0.4123(8) 0.082 Uiso 1 calc R .
H37C H 0.2694(12) -0.1224(15) 0.3849(17) 0.082 Uiso 1 calc R .
N41 N 0.4989(5) -0.1082(2) 0.2691(2) 0.0355(11) Uani 1 d . .
N42 C 0.5222(6) -0.1103(3) 0.3286(2) 0.0365(14) Uani 1 d . .
C43 C 0.6700(8) -0.0930(3) 0.3395(3) 0.051(2) Uani 1 d . .
C44 C 0.7469(8) -0.0794(3) 0.2891(3) 0.050(2) Uani 1 d . .
H44 H 0.8533(8) -0.0667(3) 0.2865(3) 0.061 Uiso 1 calc R .
C45 N 0.6375(7) -0.0881(3) 0.2450(3) 0.058(2) Uani 1 d . .
C46 C 0.7355(10) -0.0886(5) 0.4006(3) 0.080(3) Uani 1 d . .
H46A H 0.7737(74) -0.0487(9) 0.4082(9) 0.119 Uiso 1 calc R .
H46B H 0.8235(53) -0.1163(21) 0.4068(8) 0.119 Uiso 1 calc R .
H46C H 0.6514(24) -0.0981(30) 0.4259(3) 0.119 Uiso 1 calc R .
C47 C 0.6520(8) -0.0789(4) 0.1820(3) 0.068(2) Uani 1 d . .
H47A H 0.6023(63) -0.1118(13) 0.1613(3) 0.103 Uiso 1 calc R .
H47B H 0.7644(9) -0.0766(27) 0.1737(5) 0.103 Uiso 1 calc R .
H47C H 0.5986(62) -0.0424(13) 0.1704(5) 0.103 Uiso 1 calc R .
N51 N 0.2115(6) -0.2885(2) 0.2339(2) 0.0359(11) Uani 1 d . .
N52 N 0.2331(6) -0.3221(2) 0.1850(2) 0.0425(12) Uani 1 d . .
C53 C 0.3052(9) -0.3716(3) 0.2034(3) 0.056(2) Uani 1 d . .
C54 C 0.3280(9) -0.3715(3) 0.2632(3) 0.056(2) Uani 1 d . .
H54 H 0.3744(9) -0.4019(3) 0.2858(3) 0.068 Uiso 1 calc R .
C55 C 0.2704(8) -0.3195(3) 0.2820(3) 0.048(2) Uani 1 d . .
C56 C 0.3487(15) -0.4188(4) 0.1613(4) 0.095(3) Uani 1 d . .
H56A H 0.4289(69) -0.4034(12) 0.1369(22) 0.143 Uiso 1 calc R .
H56B H 0.2538(23) -0.4301(25) 0.1383(23) 0.143 Uiso 1 calc R .
H56C H 0.3913(90) -0.4531(14) 0.1816(4) 0.143 Uiso 1 calc R .
C57 C 0.2686(11) -0.2958(4) 0.3426(3) 0.069(2) Uani 1 d . .
H57A H 0.3073(69) -0.2553(10) 0.3436(6) 0.103 Uiso 1 calc R .
H57B H 0.3375(58) -0.3200(17) 0.3675(5) 0.103 Uiso 1 calc R .
H57C H 0.1600(16) -0.2969(25) 0.3552(10) 0.103 Uiso 1 calc R .
N61 N -0.0592(6) -0.2252(2) 0.2509(2) 0.0365(11) Uani 1 d . .
N62 N -0.0664(6) -0.2274(3) 0.3107(2) 0.0465(13) Uani 1 d . .
C63 C -0.2156(8) -0.2420(3) 0.3197(3) 0.045(2) Uani 1 d . .
C64 C -0.3070(8) -0.2492(3) 0.2682(3) 0.051(2) Uani 1 d . .
H64 H -0.4164(8) -0.2589(3) 0.2645(3) 0.061 Uiso 1 calc R .
C65 C -0.2080(7) -0.2397(3) 0.2243(3) 0.0433(15) Uani 1 d . .
C66 C -0.2712(11) -0.2478(4) 0.3794(3) 0.074(2) Uani 1 d . .
H66A H -0.1844(26) -0.2370(27) 0.4064(4) 0.111 Uiso 1 calc R .
H66B H -0.3033(71) -0.2883(7) 0.3860(10) 0.111 Uiso 1 calc R .
H66C H -0.3617(48) -0.2216(21) 0.3841(9) 0.111 Uiso 1 calc R .
C67 C -0.2428(9) -0.2426(4) 0.1607(3) 0.066(2) Uani 1 d . .
H67A H -0.2152(66) -0.2050(9) 0.1438(4) 0.100 Uiso 1 calc R .
H67B H -0.3558(16) -0.2506(26) 0.1528(3) 0.100 Uiso 1 calc R .
H67C H -0.1796(53) -0.2739(17) 0.1449(5) 0.100 Uiso 1 calc R .
Cl Cl 0.3541(14) 0.5354(3) 0.0012(3) 0.315(5) Uani 1 d . .
CSOL C 0.4162(22) 0.4766(10) -0.0383(7) 0.083(6) Uani 0.50 d P .

loop_
_atom_type_symbol
_atom_type_description
_atom_type_scat_dispersion_real
_atom_type_scat_dispersion_imag
_atom_type_scat_source
C C 0.0033 0.0016 'International Tables Vol C Tables 4.2.6.8 and 6.1.1.4'
H H 0.0000 0.0000 'International Tables Vol C Tables 4.2.6.8 and 6.1.1.4'
N N 0.0061 0.0033 'International Tables Vol C Tables 4.2.6.8 and 6.1.1.4'
P P 0.1023 0.0942 'International Tables Vol C Tables 4.2.6.8 and 6.1.1.4'
Cu Cu 0.3201 1.2651 'International Tables Vol C Tables 4.2.6.8 and 6.1.1.4'
I I -0.4742 1.8119 'International Tables Vol C Tables 4.2.6.8 and 6.1.1.4'
Cl Cl 0.1484 0.1585 'International Tables Vol C Tables 4.2.6.8 and 6.1.1.4'

loop_
_geom_angle_atom_site_label_1
_geom_angle_atom_site_label_2
_geom_angle_atom_site_label_3
_geom_angle
_geom_angle_site_symmetry_1
_geom_angle_site_symmetry_3
_geom_angle_publ_flag
N32 Cu1 N12 116.1(2) . . ?
N32 Cu1 N1 81.7(2) . . ?
N12 Cu1 N1 76.0(2) . . ?
N32 Cu1 I1 128.37(15) . . ?
N12 Cu1 I1 113.17(13) . . ?
N1 Cu1 I1 125.12(11) . . ?
N52 Cu2 N22 113.5(2) . . ?
N52 Cu2 N3 79.4(2) . . ?
N22 Cu2 N3 77.3(2) . . ?
N52 Cu2 I2 122.37(15) . . ?
N22 Cu2 I2 121.77(14) . . ?
N3 Cu2 I2 125.90(11) . . ?
N1 P1 N3 118.4(2) . . ?
N1 P1 N11 105.4(2) . . ?
N3 P1 N11 112.2(2) . . ?
N1 P1 N21 112.0(2) . . ?
N3 P1 N21 106.0(2) . . ?
N11 P1 N21 101.7(2) . . ?
N2 P2 N1 117.8(2) . . ?
N2 P2 N41 111.1(3) . . ?
N1 P2 N41 106.9(2) . . ?
N2 P2 N31 107.2(3) . . ?
N1 P2 N31 108.9(2) . . ?
N41 P2 N31 104.1(2) . . ?
N2 P3 N3 118.8(2) . . ?
N2 P3 N61 110.6(3) . . ?
N3 P3 N61 107.0(2) . . ?
N2 P3 N51 106.1(3) . . ?
N3 P3 N51 107.6(2) . . ?
N61 P3 N51 106.0(2) . . ?
P1 N1 P2 121.4(3) . . ?
P1 N1 Cu1 113.0(2) . . ?
P2 N1 Cu1 105.0(2) . . ?
P3 N2 P2 121.7(3) . . ?
P3 N3 P1 121.0(3) . . ?
P3 N3 Cu2 108.8(2) . . ?
P1 N3 Cu2 111.4(2) . . ?
C15 N11 N12 110.2(5) . . ?
C15 N11 P1 131.1(4) . . ?
N12 N11 P1 118.6(3) . . ?
C13 N12 N11 105.2(4) . . ?
C13 N12 Cu1 127.3(4) . . ?
N11 N12 Cu1 122.6(3) . . ?
N12 C13 C14 111.3(5) . . ?
N12 C13 C16 119.5(6) . . ?
C14 C13 C16 129.2(6) . . ?
C15 C14 C13 107.2(5) . . ?
C14 C15 N11 106.1(5) . . ?
C14 C15 C17 130.5(6) . . ?
N11 C15 C17 123.3(6) . . ?
N22 N21 C25 110.7(4) . . ?
N22 N21 P1 119.7(3) . . ?
C25 N21 P1 129.6(4) . . ?
C23 N22 N21 105.4(5) . . ?
C23 N22 Cu2 128.6(4) . . ?
N21 N22 Cu2 123.3(4) . . ?
N22 C23 C24 110.1(6) . . ?
N22 C23 C26 120.4(6) . . ?
C24 C23 C26 129.4(6) . . ?
C25 C24 C23 108.1(6) . . ?
C24 C25 N21 105.6(5) . . ?
C24 C25 C27 130.8(6) . . ?
N21 C25 C27 123.6(5) . . ?
N32 N31 C35 110.4(5) . . ?
N32 N31 P2 116.5(4) . . ?
C35 N31 P2 129.7(4) . . ?
C33 N32 N31 105.7(5) . . ?
C33 N32 Cu1 132.0(4) . . ?
N31 N32 Cu1 120.5(3) . . ?
N32 C33 C34 110.4(6) . . ?
N32 C33 C36 120.4(6) . . ?
C34 C33 C36 129.2(6) . . ?
C35 C34 C33 107.7(6) . . ?
C34 C35 N31 105.8(6) . . ?
C34 C35 C37 130.3(6) . . ?
N31 C35 C37 123.8(6) . . ?
C45 N41 N42 110.1(5) . . ?
C45 N41 P2 135.4(4) . . ?
N42 N41 P2 113.1(4) . . ?
C43 N42 N41 105.3(5) . . ?
N42 C43 C44 111.5(6) . . ?
N42 C43 C46 119.7(7) . . ?
C44 C43 C46 128.8(7) . . ?
C45 C44 C43 107.0(6) . . ?
C44 C45 N41 106.0(6) . . ?
C44 C45 C47 130.1(6) . . ?
N41 C45 C47 123.8(5) . . ?
C55 N51 N52 109.9(5) . . ?
C55 N51 P3 130.7(4) . . ?
N52 N51 P3 119.4(4) . . ?
C53 N52 N51 105.3(5) . . ?
C53 N52 Cu2 130.9(5) . . ?
N51 N52 Cu2 123.8(4) . . ?
N52 C53 C54 110.9(6) . . ?
N52 C53 C56 119.9(7) . . ?
C54 C53 C56 129.2(7) . . ?
C55 C54 C53 107.2(6) . . ?
C54 C55 N51 106.7(6) . . ?
C54 C55 C57 129.2(6) . . ?
N51 C55 C57 124.1(6) . . ?
C65 N61 N62 110.7(5) . . ?
C65 N61 P3 133.3(4) . . ?
N62 N61 P3 114.7(4) . . ?
C63 N62 N61 105.1(5) . . ?
N62 C63 C64 111.3(6) . . ?
N62 C63 C66 120.9(7) . . ?
C64 C63 C66 127.8(6) . . ?
C65 C64 C63 108.1(6) . . ?
C64 C65 N61 104.7(6) . . ?
C64 C65 C67 130.4(6) . . ?
N61 C65 C67 124.9(6) . . ?
CSOL Cl CSOL 80.2(10) . 3_665 ?
Cl CSOL Cl 99.8(10) . 3_665 ?

loop_
_geom_bond_atom_site_label_1
_geom_bond_atom_site_label_2
_geom_bond_distance
_geom_bond_site_symmetry_2
_geom_bond_publ_flag
Cu1 N32 1.982(5) . ?
Cu1 N12 2.065(5) . ?
Cu1 N1 2.461(5) . ?
Cu1 I1 2.4781(10) . ?
Cu2 N52 2.000(5) . ?
Cu2 N22 2.047(5) . ?
Cu2 N3 2.472(5) . ?
Cu2 I2 2.4791(11) . ?
P1 N1 1.577(5) . ?
P1 N3 1.587(5) . ?
P1 N11 1.688(5) . ?
P1 N21 1.697(4) . ?
P2 N2 1.574(5) . ?
P2 N1 1.589(4) . ?
P2 N41 1.673(5) . ?
P2 N31 1.694(5) . ?
P3 N2 1.564(5) . ?
P3 N3 1.583(5) . ?
P3 N61 1.677(5) . ?
P3 N51 1.698(5) . ?
N11 C15 1.386(7) . ?
N11 N12 1.396(7) . ?
N12 C13 1.330(7) . ?
C13 C14 1.394(9) . ?
C13 C16 1.493(9) . ?
C14 C15 1.370(9) . ?
C15 C17 1.487(9) . ?
N21 N22 1.384(7) . ?
N21 C25 1.387(7) . ?
N22 C23 1.327(8) . ?
C23 C24 1.404(10) . ?
C23 C26 1.484(10) . ?
C24 C25 1.347(9) . ?
C25 C27 1.480(9) . ?
N31 N32 1.384(7) . ?
N31 C35 1.398(7) . ?
N32 C33 1.331(8) . ?
C33 C34 1.408(10) . ?
C33 C36 1.499(10) . ?
C34 C35 1.355(10) . ?
C35 C37 1.485(9) . ?
N41 C45 1.378(7) . ?
N41 N42 1.392(7) . ?
N42 C43 1.294(9) . ?
C43 C44 1.400(10) . ?
C43 C46 1.501(10) . ?
C44 C45 1.346(9) . ?
C45 C47 1.496(9) . ?
N51 C55 1.383(8) . ?
N51 N52 1.387(7) . ?
N52 C53 1.318(8) . ?
C53 C54 1.399(10) . ?
C53 C56 1.498(11) . ?
C54 C55 1.339(10) . ?
C55 C57 1.511(10) . ?
N61 C65 1.387(8) . ?
N61 N62 1.399(7) . ?
N62 C63 1.303(8) . ?
C63 C64 1.394(10) . ?
C63 C66 1.495(9) . ?
C64 C65 1.361(9) . ?
C65 C67 1.496(9) . ?
Cl CSOL 1.70(2) . ?
Cl CSOL 2.06(2) 3_665 ?
CSOL Cl 2.06(2) 3_665 ?
